data_4104570
loop_
_publ_author_name
'Jing-Cao Dai'
'Shalabh Gupta'
'Olivier Gourdon'
'Hyun-Jeong Kim'
'John D. Corbett'

_publ_contact_author_address ' Iowa State University '
_publ_contact_author_email jcorbett@iastate.edu
_publ_contact_author_name 'John D. Corbett'
_publ_contact_author_phone 515-294-3086
_publ_section_title
;
 BaHg2Tl2. An Unusual Polar Intermetallic Phase with Strong
 Differentiation between the Neighboring Elements Mercury and Thallium
;
_journal_name_full 'Journal of the American Chemical Society'
_journal_page_first 8677
_journal_page_last 8682
_journal_paper_doi 10.1021/ja901865d
_journal_volume 131
_journal_year 2009
_chemical_formula_sum 'Ba Hg2 Tl2'
_chemical_formula_weight 947.26
_chemical_name_systematic ' ?'
_space_group_IT_number 136
_symmetry_cell_setting tetragonal
_symmetry_space_group_name_Hall '-P 4n 2n'
_symmetry_space_group_name_H-M 'P 42/m n m'
_audit_creation_method 'Jana2006 Version : 24/10/2007'
_cell_angle_alpha 90
_cell_angle_beta 90
_cell_angle_gamma 90
_cell_formula_units_Z 4
_cell_length_a 10.5933(6)
_cell_length_b 10.5933(6)
_cell_length_c 5.1594(3)
_cell_measurement_temperature 293(2)
_cell_volume 578.98(6)
_computing_publication_material 'Jana2006 (Petricek, Dusek & Palatinus, 2006)'
_computing_structure_refinement 'Jana2006 (Petricek, Dusek & Palatinus, 2006)'
_diffrn_ambient_temperature 293
_diffrn_radiation_probe neutron
_diffrn_radiation_type neutron
_diffrn_radiation_wavelength -1
_pd_meas_2theta_range_max 49.979
_pd_meas_2theta_range_min 2.000
_pd_meas_number_of_points 6537
_pd_proc_2theta_range_max 49.979
_pd_proc_2theta_range_min 2
_pd_proc_ls_pref_orient_corr none
_pd_proc_ls_profile_function Pseudo-Voigt
_pd_proc_ls_prof_R_factor 0.0274
_pd_proc_ls_prof_wR_expected 0.0000
_pd_proc_ls_prof_wR_factor 0.0171
_refine_ls_extinction_method none
_refine_ls_number_parameters 7454
_refine_ls_R_factor_all 0.1288
_refine_ls_R_factor_gt 0.1263
_refine_ls_shift/su_max 5.4138
_refine_ls_shift/su_mean 1.4821
_refine_ls_weighting_scheme sigma
_refine_ls_wR_factor_gt 0.1261
_refine_ls_wR_factor_ref 0.1262
_cod_data_source_file ja901865d_si_003.cif
_cod_data_source_block (I)
_cod_original_cell_volume 578.9776
_cod_original_sg_symbol_Hall '-P 4n;-2n'
_cod_original_formula_sum 'Ba1 Hg2 Tl2'
_cod_database_code 4104570

loop_
_symmetry_equiv_pos_site_id
_symmetry_equiv_pos_as_xyz
1 x,y,z
2 -x,-y,z
3 -y+1/2,x+1/2,z+1/2
4 y+1/2,-x+1/2,z+1/2
5 -x+1/2,y+1/2,-z+1/2
6 x+1/2,-y+1/2,-z+1/2
7 y,x,-z
8 -y,-x,-z
9 -x,-y,-z
10 x,y,-z
11 y+1/2,-x+1/2,-z+1/2
12 -y+1/2,x+1/2,-z+1/2
13 x+1/2,-y+1/2,z+1/2
14 -x+1/2,y+1/2,z+1/2
15 -y,-x,z
16 y,x,z

loop_
_atom_site_label
_atom_site_type_symbol
_atom_site_fract_x
_atom_site_fract_y
_atom_site_fract_z
_atom_site_adp_type
_atom_site_U_iso_or_equiv
_atom_site_symmetry_multiplicity
_atom_site_occupancy
_atom_site_calc_flag
Tl Tl 0.4711(3) 0.1412(3) 0 Uiso 0.0175(7) 8 1 d
Hg1 Hg 0.5952(2) 0.4048(2) 0 Uiso 0.0274(9) 4 1 d
Hg2 Hg 0.1854(3) 0.1854(3) 0 Uiso 0.03175(9) 4 1 d
Ba Ba 0.8486(5) 0.1514(5) 0 Uiso 0.0119(7) 4 1 d

loop_
_atom_type_symbol
_atom_type_scat_length_neutron
_atom_type_scat_source
Ba 5.070 International_Tables_Vol_C
Hg 12.692 International_Tables_Vol_C
Tl 8.776 International_Tables_Vol_C
